data_7250998
loop_
_publ_author_name
'Marasinghe, Aloka A.'
'Averkiev, Boris B.'
'Aaker\"oy, Christer B.'

_publ_section_title
;
 Examining intermolecular interactions in crystal structures of
 amide-substituted 2-aminopyrimidine derivatives
;
_journal_issue 43
_journal_name_full CrystEngComm
_journal_page_first 7000
_journal_page_last 7011
_journal_paper_doi 10.1039/D5CE00839E
_journal_volume 27
_journal_year 2025
_chemical_formula_moiety 'C12 H18 Cl N3 O'
_chemical_formula_sum 'C12 H18 Cl N3 O'
_chemical_formula_weight 255.74
_chemical_name_systematic N-(5-chloropyrimidin-2-yl)octanamide
_space_group_crystal_system triclinic
_space_group_IT_number 2
_space_group_name_Hall '-P 1'
_space_group_name_H-M_alt 'P -1'
_atom_sites_solution_hydrogens mixed
_audit_creation_date 2024-09-18
_audit_creation_method
;
Olex2 1.5-ac5-024
(compiled 2022.04.12 svn.rca3783a0 for Rigaku Oxford Diffraction, GUI svn.r6498)
;
_audit_update_record
;
2025-08-25 deposited with the CCDC.	2025-10-02 downloaded from the CCDC.
;
_cell_angle_alpha 98.463(2)
_cell_angle_beta 97.059(2)
_cell_angle_gamma 100.985(2)
_cell_formula_units_Z 2
_cell_length_a 4.79170(10)
_cell_length_b 7.8274(2)
_cell_length_c 18.7292(4)
_cell_measurement_reflns_used 6160
_cell_measurement_temperature 210.00(10)
_cell_measurement_theta_max 79.7480
_cell_measurement_theta_min 2.4180
_cell_volume 673.80(3)
_computing_cell_refinement 'CrysAlisPro 1.171.43.133a (Rigaku OD, 2024)'
_computing_data_collection 'CrysAlisPro 1.171.43.133a (Rigaku OD, 2024)'
_computing_data_reduction 'CrysAlisPro 1.171.43.133a (Rigaku OD, 2024)'
_computing_molecular_graphics 'Olex2 1.5-ac5-024 (Dolomanov et al., 2009)'
_computing_publication_material 'Olex2 1.5-ac5-024 (Dolomanov et al., 2009)'
_computing_structure_refinement 'SHELXL 2018/3 (Sheldrick, 2015)'
_computing_structure_solution 'SHELXT 2018/2 (Sheldrick, 2018)'
_diffrn_ambient_environment N~2~
_diffrn_ambient_temperature 210.00(10)
_diffrn_detector 'Hybrid Pixel Array Detector'
_diffrn_detector_area_resol_mean 10.0000
_diffrn_detector_type HyPix
_diffrn_measured_fraction_theta_full 0.997
_diffrn_measured_fraction_theta_max 0.990
_diffrn_measurement_details
;
List of Runs (angles in degrees, time in seconds):

  # Type    Start    End  Width  t~exp~   \w     \q     \k     \f   Frames
#--------------------------------------------------------------------------
  1  \w   -119.00 -94.00   0.50    2.50    --  -48.07-131.00 113.00   50
  2  \w    -84.00 -51.00   0.50    2.50    --  -48.07 131.00-176.00   66
  3  \w   -120.00 -65.00   0.50    2.50    --  -48.07-138.00 -62.00  110
  4  \w    -82.00 -57.00   0.50    2.50    --  -48.07 138.00  -0.00   50
  5  \w     45.00 101.00   0.50    2.50    --   48.07-138.00 -62.00  112
  6  \w     40.00  66.00   0.50    2.50    --   48.07-131.00 113.00   52
  7  \w    -80.00 -55.00   0.50   10.00    --  -91.75 131.00-176.00   50
  8  \w   -116.00 -91.00   0.50   10.00    --  -91.75-131.00 113.00   50
  9  \w    -82.00 -57.00   0.50   10.00    --  -91.75 138.00  -0.00   50
 10  \w     80.00 119.00   0.50   10.00    --  113.25-138.00 -62.00   78
 11  \w     58.00  83.00   0.50   10.00    --  113.25-131.00 113.00   50
 12  \w    110.00 135.00   0.50   10.00    --  113.25 131.00-176.00   50
 13  \w    107.00 133.00   0.50   10.00    --  113.25 138.00  -0.00   52
 14  \w   -116.00 -76.00   0.50    2.50    --  -48.07-125.00 120.00   80
 15  \w    -21.00  26.00   0.50    2.50    --  -48.07  19.00 150.00   94
 16  \w    -26.00  16.00   0.50    2.50    --  -48.07  19.00 120.00   84
 17  \w   -118.00 -35.00   0.50    2.50    --  -48.07 -19.00 -30.00  166
 18  \w   -118.00 -93.00   0.50    2.50    --  -48.07-125.00-180.00   50
 19  \w    -49.00 -22.00   0.50   10.00    --  -91.75  45.00 -30.00   54
 20  \w   -164.00-117.00   0.50   10.00    --  -91.75 -15.00 -30.00   94
 21  \w     46.00  71.00   0.50   10.00    --  113.25-125.00-120.00   50
 22  \w    101.00 134.00   0.50   10.00    --  113.25  30.00 150.00   66
 23  \w    125.00 151.00   0.50   10.00    --  113.25  45.00  90.00   52
 24  \w    123.00 175.00   0.50   10.00    --  113.25  45.00  30.00  104
 25  \w    140.00 166.00   0.50   10.00    --  113.25  30.00 150.00   52
 26  \w    101.00 170.00   0.50   10.00    --  113.25  45.00  60.00  138
 27  \w     46.00  71.00   0.50   10.00    --  113.25 -61.00 -30.00   50
 28  \w     51.00  77.00   0.50   10.00    --  113.25 -77.00  90.00   52
 29  \w     45.00 108.00   0.50   10.00    --  113.25-125.00  60.00  126
 30  \w     42.00  70.00   0.50   10.00    --  113.25 -61.00-120.00   56
 31  \w     96.00 139.00   0.50   10.00    --  113.25 125.00 -30.00   86
 32  \w    145.00 178.00   0.50   10.00    --  113.25 125.00 -30.00   66
 33  \w    117.00 178.00   0.50   10.00    --  113.25  45.00 -30.00  122
 34  \w     59.00 108.00   0.50   10.00    --  113.25-106.00 112.66   98
 35  \w     63.00 104.00   0.50   10.00    --  113.25 -77.00 -90.00   82
 36  \w     55.00  81.00   0.50   10.00    --  113.25 -77.00 -30.00   52
 37  \w     57.00 106.00   0.50   10.00    --  113.25 -94.00 -90.00   98
 38  \w     57.00  83.00   0.50   10.00    --  113.25 -77.00   0.00   52
 39  \w    136.00 161.00   0.50   10.00    --  113.25 125.00  60.00   50
 40  \w    105.00 131.00   0.50   10.00    --  113.25  77.00 -90.00   52
 41  \w    136.00 161.00   0.50   10.00    --  113.25  77.00 -90.00   50
 42  \w     42.00  67.00   0.50   10.00    --  113.25 -61.00-180.00   50
 43  \w     43.00  68.00   0.50   10.00    --  113.25 -77.00 120.00   50
 44  \w     45.00  70.00   0.50   10.00    --  113.25 -94.00  60.00   50
 45  \w     42.00  69.00   0.50   10.00    --  113.25 -61.00-150.00   54
 46  \w     51.00  84.00   0.50   10.00    --  113.25 -94.00   0.00   66
 47  \w    148.00 174.00   0.50   10.00    --  113.25  15.00  60.00   52
 48  \w     66.00 110.00   0.50   10.00    --  113.25-125.00-150.00   88
 49  \w     76.00 102.00   0.50   10.00    --  113.25 -94.00  60.00   52
 50  \w     95.00 178.00   0.50   10.00    --  113.25  77.00  60.00  166
 51  \w     82.00 110.00   0.50   10.00    --  113.25-125.00   0.00   56
 52  \w    123.00 177.00   0.50   10.00    --  113.25  45.00 -60.00  108
 53  \w     43.00  69.00   0.50   10.00    --  113.25 -61.00 -60.00   52
 54  \w     53.00  85.00   0.50   10.00    --  113.25 -77.00 150.00   64
 55  \w     99.00 139.00   0.50   10.00    --  113.25 125.00 120.00   80
 56  \w     43.00  75.00   0.50   10.00    --  113.25 -94.00 120.00   64
 57  \w     90.00 131.00   0.50   10.00    --  113.25 -81.00 -46.96   82
 58  \w     88.00 115.00   0.50   10.00    --  113.25 -85.00-122.63   54
 59  \w     88.00 133.00   0.50   10.00    --  113.25 -88.00  94.54   90
 60  \w     83.00 111.00   0.50   10.00    --  113.25-125.00-120.00   56
 61  \w     80.00 105.00   0.50   10.00    --  113.25 -77.00  30.00   50
 62  \w     61.00  87.00   0.50   10.00    --  113.25-125.00-180.00   52
 63  \w    126.00 172.00   0.50   10.00    --  113.25  45.00 -90.00   92
 64  \w    100.00 126.00   0.50   10.00    --  113.25  61.00-180.00   52
 65  \w    101.00 126.00   0.50   10.00    --  113.25  61.00 150.00   50
 66  \w     42.00  67.00   0.50   10.00    --  113.25 -61.00  90.00   50
 67  \w     57.00  82.00   0.50   10.00    --  113.25  -2.00 100.39   50
 68  \w     45.00  70.00   0.50   10.00    --  113.25 -61.00 120.00   50
;
_diffrn_measurement_device 'four-circle diffractometer'
_diffrn_measurement_device_type 'XtaLAB Synergy, Dualflex, HyPix'
_diffrn_measurement_method '\w scans'
_diffrn_orient_matrix_type 'CrysAlisPro convention (1999,Acta A55,543-557)'
_diffrn_orient_matrix_UB_11 0.2088223000
_diffrn_orient_matrix_UB_12 0.0220549000
_diffrn_orient_matrix_UB_13 0.0717733000
_diffrn_orient_matrix_UB_21 0.2461057000
_diffrn_orient_matrix_UB_22 -0.0223636000
_diffrn_orient_matrix_UB_23 -0.0439396000
_diffrn_orient_matrix_UB_31 0.0757842000
_diffrn_orient_matrix_UB_32 0.2011993000
_diffrn_orient_matrix_UB_33 0.0021670000
_diffrn_radiation_monochromator mirror
_diffrn_radiation_probe x-ray
_diffrn_radiation_type 'Cu K\a'
_diffrn_radiation_wavelength 1.54184
_diffrn_reflns_av_R_equivalents 0.0299
_diffrn_reflns_av_unetI/netI 0.0312
_diffrn_reflns_Laue_measured_fraction_full 0.997
_diffrn_reflns_Laue_measured_fraction_max 0.990
_diffrn_reflns_limit_h_max 6
_diffrn_reflns_limit_h_min -6
_diffrn_reflns_limit_k_max 9
_diffrn_reflns_limit_k_min -7
_diffrn_reflns_limit_l_max 23
_diffrn_reflns_limit_l_min -23
_diffrn_reflns_number 10790
_diffrn_reflns_point_group_measured_fraction_full 0.997
_diffrn_reflns_point_group_measured_fraction_max 0.990
_diffrn_reflns_theta_full 67.684
_diffrn_reflns_theta_max 80.040
_diffrn_reflns_theta_min 2.414
_diffrn_source 'micro-focus sealed X-ray tube'
_diffrn_source_type 'PhotonJet (Cu) X-ray Source'
_exptl_absorpt_coefficient_mu 2.420
_exptl_absorpt_correction_T_max 1.00000
_exptl_absorpt_correction_T_min 0.94135
_exptl_absorpt_correction_type multi-scan
_exptl_absorpt_process_details
;
CrysAlisPro 1.171.43.133a (Rigaku Oxford Diffraction, 2024)
Empirical absorption correction using spherical harmonics,
implemented in SCALE3 ABSPACK scaling algorithm.
;
_exptl_crystal_colour colourless
_exptl_crystal_colour_primary colourless
_exptl_crystal_density_diffrn 1.261
_exptl_crystal_description needle
_exptl_crystal_F_000 272
_exptl_crystal_recrystallization_method 'crystallized from acetonitrile'
_exptl_crystal_size_max 0.21
_exptl_crystal_size_mid 0.02
_exptl_crystal_size_min 0.02
_refine_diff_density_max 0.251
_refine_diff_density_min -0.263
_refine_diff_density_rms 0.050
_refine_ls_extinction_method none
_refine_ls_goodness_of_fit_ref 1.063
_refine_ls_hydrogen_treatment mixed
_refine_ls_matrix_type full
_refine_ls_number_parameters 159
_refine_ls_number_reflns 2900
_refine_ls_number_restraints 0
_refine_ls_restrained_S_all 1.063
_refine_ls_R_factor_all 0.0408
_refine_ls_R_factor_gt 0.0374
_refine_ls_shift/su_max 0.000
_refine_ls_shift/su_mean 0.000
_refine_ls_structure_factor_coef Fsqd
_refine_ls_weighting_details 'w=1/[\s^2^(Fo^2^)+(0.0475P)^2^+0.1560P] where P=(Fo^2^+2Fc^2^)/3'
_refine_ls_weighting_scheme calc
_refine_ls_wR_factor_gt 0.0989
_refine_ls_wR_factor_ref 0.1010
_reflns_Friedel_coverage 0.000
_reflns_number_gt 2627
_reflns_number_total 2900
_reflns_threshold_expression 'I > 2\s(I)'
_cod_data_source_file d5ce00839e2.cif
_cod_data_source_block exp_926_auto
_cod_depositor_comments 'Adding full bibliography for 7250982--7251002.cif.'
_cod_database_code 7250998
_shelx_shelxl_version_number 2018/3
_chemical_oxdiff_formula C12H18Cl1N3O
_shelx_space_group_comment
;
The symmetry employed for this shelxl refinement is uniquely defined
by the following loop, which should always be used as a source of
symmetry information in preference to the above space-group names.
They are only intended as comments.
;
_shelx_estimated_absorpt_t_max 0.953
_shelx_estimated_absorpt_t_min 0.630
_olex2_refinement_description
;
1. Fixed Uiso
 At 1.2 times of:
  All C(H) groups, All C(H,H) groups
 At 1.5 times of:
  All C(H,H,H) groups
2.a Secondary CH2 refined with riding coordinates:
 C10(H10A,H10B), C11(H11A,H11B), C12(H12A,H12B), C13(H13A,H13B), C14(H14A,
 H14B), C15(H15A,H15B)
2.b Aromatic/amide H refined with riding coordinates:
 C3(H3), C5(H5)
2.c Idealised Me refined as rotating group:
 C16(H16A,H16B,H16C)
;
_olex2_submission_special_instructions 'No special instructions were received'
_oxdiff_exptl_absorpt_empirical_details
;
Empirical correction (ABSPACK) includes:
- Absorption correction using spherical harmonics
- Frame scaling
;
_oxdiff_exptl_absorpt_empirical_full_max 1.299
_oxdiff_exptl_absorpt_empirical_full_min 0.772

loop_
_space_group_symop_operation_xyz
'x, y, z'
'-x, -y, -z'

loop_
_atom_site_label
_atom_site_type_symbol
_atom_site_fract_x
_atom_site_fract_y
_atom_site_fract_z
_atom_site_U_iso_or_equiv
_atom_site_adp_type
_atom_site_occupancy
_atom_site_site_symmetry_order
_atom_site_calc_flag
_atom_site_refinement_flags_posn
_atom_site_refinement_flags_adp
_atom_site_refinement_flags_occupancy
_atom_site_disorder_assembly
_atom_site_disorder_group
Cl1 Cl 0.74897(10) 0.73116(6) 0.68039(2) 0.05503(15) Uani 1 1 d . . . . .
C1 C 0.4294(2) 0.75291(15) 0.45432(6) 0.0271(2) Uani 1 1 d . . . . .
N2 N 0.2540(2) 0.65082(14) 0.48807(6) 0.0322(2) Uani 1 1 d . . . . .
C3 C 0.3505(3) 0.64668(18) 0.55756(7) 0.0348(3) Uani 1 1 d . . . . .
H3 H 0.233864 0.577561 0.584061 0.042 Uiso 1 1 calc R U . . .
C4 C 0.6190(3) 0.74223(17) 0.59121(7) 0.0339(3) Uani 1 1 d . . . . .
C5 C 0.7836(3) 0.84563(17) 0.55144(7) 0.0327(3) Uani 1 1 d . . . . .
H5 H 0.966157 0.912260 0.573694 0.039 Uiso 1 1 calc R U . . .
N6 N 0.6890(2) 0.85290(14) 0.48220(6) 0.0314(2) Uani 1 1 d . . . . .
N7 N 0.3184(2) 0.75840(14) 0.38233(6) 0.0304(2) Uani 1 1 d . . . . .
H7 H 0.139(4) 0.742(2) 0.3720(9) 0.040(4) Uiso 1 1 d . . . . .
C8 C 0.4690(3) 0.76227(18) 0.32520(7) 0.0330(3) Uani 1 1 d . . . . .
O9 O 0.7228(2) 0.75790(19) 0.33072(6) 0.0559(3) Uani 1 1 d . . . . .
C10 C 0.2905(3) 0.7702(2) 0.25389(7) 0.0403(3) Uani 1 1 d . . . . .
H10A H 0.228072 0.882932 0.258518 0.048 Uiso 1 1 calc R U . . .
H10B H 0.117551 0.675375 0.245066 0.048 Uiso 1 1 calc R U . . .
C11 C 0.4456(3) 0.7526(2) 0.18849(7) 0.0386(3) Uani 1 1 d . . . . .
H11A H 0.504518 0.638749 0.182741 0.046 Uiso 1 1 calc R U . . .
H11B H 0.619860 0.846366 0.197066 0.046 Uiso 1 1 calc R U . . .
C12 C 0.2576(3) 0.7645(2) 0.11839(7) 0.0405(3) Uani 1 1 d . . . . .
H12A H 0.082590 0.671488 0.110528 0.049 Uiso 1 1 calc R U . . .
H12B H 0.199438 0.878605 0.124535 0.049 Uiso 1 1 calc R U . . .
C13 C 0.4035(3) 0.7464(2) 0.05107(7) 0.0410(3) Uani 1 1 d . . . . .
H13A H 0.464097 0.633071 0.045285 0.049 Uiso 1 1 calc R U . . .
H13B H 0.576826 0.840526 0.058581 0.049 Uiso 1 1 calc R U . . .
C14 C 0.2133(3) 0.7557(2) -0.01891(8) 0.0433(3) Uani 1 1 d . . . . .
H14A H 0.039950 0.661566 -0.026386 0.052 Uiso 1 1 calc R U . . .
H14B H 0.152596 0.869006 -0.013078 0.052 Uiso 1 1 calc R U . . .
C15 C 0.3586(4) 0.7377(2) -0.08630(8) 0.0497(4) Uani 1 1 d . . . . .
H15A H 0.419180 0.624357 -0.092205 0.060 Uiso 1 1 calc R U . . .
H15B H 0.531824 0.831848 -0.078899 0.060 Uiso 1 1 calc R U . . .
C16 C 0.1675(5) 0.7471(3) -0.15592(9) 0.0650(5) Uani 1 1 d . . . . .
H16A H 0.273200 0.735791 -0.196734 0.098 Uiso 1 1 calc R U . . .
H16B H 0.108928 0.859684 -0.150895 0.098 Uiso 1 1 calc R U . . .
H16C H -0.001583 0.651810 -0.164608 0.098 Uiso 1 1 calc R U . . .

loop_
_atom_site_aniso_label
_atom_site_aniso_U_11
_atom_site_aniso_U_22
_atom_site_aniso_U_33
_atom_site_aniso_U_23
_atom_site_aniso_U_13
_atom_site_aniso_U_12
Cl1 0.0655(3) 0.0642(3) 0.03125(19) 0.01174(15) -0.00415(15) 0.00837(18)
C1 0.0213(5) 0.0309(6) 0.0296(6) 0.0037(4) 0.0055(4) 0.0071(4)
N2 0.0249(5) 0.0372(6) 0.0340(5) 0.0071(4) 0.0062(4) 0.0040(4)
C3 0.0331(6) 0.0386(7) 0.0339(6) 0.0092(5) 0.0091(5) 0.0061(5)
C4 0.0362(7) 0.0373(7) 0.0283(6) 0.0043(5) 0.0030(5) 0.0106(5)
C5 0.0267(6) 0.0358(6) 0.0326(6) 0.0016(5) 0.0006(5) 0.0053(5)
N6 0.0236(5) 0.0360(5) 0.0326(5) 0.0053(4) 0.0026(4) 0.0030(4)
N7 0.0186(5) 0.0425(6) 0.0295(5) 0.0065(4) 0.0031(4) 0.0059(4)
C8 0.0232(6) 0.0454(7) 0.0303(6) 0.0049(5) 0.0040(5) 0.0081(5)
O9 0.0242(5) 0.1131(10) 0.0345(5) 0.0130(6) 0.0061(4) 0.0236(5)
C10 0.0281(6) 0.0646(9) 0.0305(7) 0.0092(6) 0.0049(5) 0.0145(6)
C11 0.0325(6) 0.0551(8) 0.0310(6) 0.0098(6) 0.0058(5) 0.0135(6)
C12 0.0356(7) 0.0555(8) 0.0323(7) 0.0106(6) 0.0042(5) 0.0126(6)
C13 0.0437(8) 0.0515(8) 0.0312(7) 0.0100(6) 0.0055(5) 0.0166(6)
C14 0.0452(8) 0.0524(8) 0.0325(7) 0.0105(6) 0.0021(6) 0.0110(6)
C15 0.0637(10) 0.0561(9) 0.0331(7) 0.0108(6) 0.0065(7) 0.0203(8)
C16 0.0817(14) 0.0793(13) 0.0338(8) 0.0154(8) 0.0013(8) 0.0169(10)

loop_
_atom_type_symbol
_atom_type_description
_atom_type_scat_dispersion_real
_atom_type_scat_dispersion_imag
_atom_type_scat_source
C C 0.0181 0.0091 'International Tables Vol C Tables 4.2.6.8 and 6.1.1.4'
H H 0.0000 0.0000 'International Tables Vol C Tables 4.2.6.8 and 6.1.1.4'
Cl Cl 0.3639 0.7018 'International Tables Vol C Tables 4.2.6.8 and 6.1.1.4'
N N 0.0311 0.0180 'International Tables Vol C Tables 4.2.6.8 and 6.1.1.4'
O O 0.0492 0.0322 'International Tables Vol C Tables 4.2.6.8 and 6.1.1.4'

loop_
_geom_angle_atom_site_label_1
_geom_angle_atom_site_label_2
_geom_angle_atom_site_label_3
_geom_angle
_geom_angle_site_symmetry_1
_geom_angle_site_symmetry_3
_geom_angle_publ_flag
N2 C1 N6 127.49(11) . . ?
N2 C1 N7 114.63(10) . . ?
N6 C1 N7 117.83(10) . . ?
C1 N2 C3 116.08(11) . . ?
N2 C3 C4 121.10(12) . . ?
C3 C4 Cl1 121.09(10) . . ?
C3 C4 C5 118.25(12) . . ?
C5 C4 Cl1 120.66(10) . . ?
N6 C5 C4 121.42(12) . . ?
C5 N6 C1 115.64(11) . . ?
C8 N7 C1 126.01(10) . . ?
N7 C8 C10 113.81(11) . . ?
O9 C8 N7 123.27(12) . . ?
O9 C8 C10 122.92(12) . . ?
C8 C10 C11 114.23(11) . . ?
C10 C11 C12 112.00(11) . . ?
C13 C12 C11 113.95(12) . . ?
C12 C13 C14 113.72(12) . . ?
C15 C14 C13 113.85(13) . . ?
C14 C15 C16 113.56(15) . . ?

loop_
_geom_bond_atom_site_label_1
_geom_bond_atom_site_label_2
_geom_bond_distance
_geom_bond_site_symmetry_2
_geom_bond_publ_flag
Cl1 C4 1.7300(13) . ?
C1 N2 1.3296(16) . ?
C1 N6 1.3347(16) . ?
C1 N7 1.3973(15) . ?
N2 C3 1.3337(17) . ?
C3 C4 1.3808(19) . ?
C4 C5 1.3821(19) . ?
C5 N6 1.3332(16) . ?
N7 C8 1.3630(16) . ?
C8 O9 1.2151(16) . ?
C8 C10 1.5110(17) . ?
C10 C11 1.5116(18) . ?
C11 C12 1.5238(18) . ?
C12 C13 1.5167(19) . ?
C13 C14 1.5211(19) . ?
C14 C15 1.516(2) . ?
C15 C16 1.518(2) . ?

loop_
_geom_hbond_atom_site_label_D
_geom_hbond_atom_site_label_H
_geom_hbond_atom_site_label_A
_geom_hbond_distance_DH
_geom_hbond_distance_HA
_geom_hbond_distance_DA
_geom_hbond_angle_DHA
_geom_hbond_site_symmetry_A
_geom_hbond_publ_flag
N7 H7 O9 0.837(19) 2.083(19) 2.8976(14) 164.1(16) 1_455 yes
